data_4070081
loop_
_publ_author_name
'Korobkov, Ilia'
'Gambarotta, Sandro'

_publ_section_title
;
 Unusual Reactivity of a Tm-Pyrrolide/Aluminate Complex with a
 Metallocene-Type Structural Motif
;
_journal_issue 18
_journal_name_full Organometallics
_journal_page_first 5560
_journal_paper_doi 10.1021/om900604h
_journal_volume 28
_journal_year 2009
_chemical_formula_sum 'C33 H66 Al4 N4 Si Tm'
_chemical_formula_weight 823.84
_chemical_name_systematic
; 
 ? 
;
_space_group_IT_number 11
_symmetry_cell_setting monoclinic
_symmetry_space_group_name_Hall '-P 2yb'
_symmetry_space_group_name_H-M 'P 1 21/m 1'
_atom_sites_solution_hydrogens geom
_atom_sites_solution_primary direct
_atom_sites_solution_secondary difmap
_audit_creation_method SHELXL-97
_cell_angle_alpha 90.00
_cell_angle_beta 108.691(2)
_cell_angle_gamma 90.00
_cell_formula_units_Z 2
_cell_length_a 11.732(2)
_cell_length_b 14.273(2)
_cell_length_c 12.422(2)
_cell_measurement_reflns_used 865
_cell_measurement_temperature 203(2)
_cell_measurement_theta_max 24.75
_cell_measurement_theta_min 2.24
_cell_volume 1970.4(5)
_computing_cell_refinement 'SMART, Bruker (2000)'
_computing_data_collection 'SMART, Bruker (2000)'
_computing_data_reduction 'XPREP, Bruker (2000)'
_computing_molecular_graphics 'SHELXTL, Bruker (2000)'
_computing_publication_material 'SHELXTL, Bruker (2000)'
_computing_structure_refinement 'SHELXL-97 (Sheldrick, 1997)'
_computing_structure_solution 'SHELXS-97 (Sheldrick, 1990)'
_diffrn_ambient_temperature 203(2)
_diffrn_measured_fraction_theta_full 0.982
_diffrn_measured_fraction_theta_max 0.982
_diffrn_measurement_device_type 'CCD area detector'
_diffrn_measurement_method 'phi and omega scans'
_diffrn_radiation_monochromator graphite
_diffrn_radiation_source 'fine-focus sealed tube'
_diffrn_radiation_type MoK\a
_diffrn_radiation_wavelength 0.71073
_diffrn_reflns_av_R_equivalents 0.0294
_diffrn_reflns_av_sigmaI/netI 0.0252
_diffrn_reflns_limit_h_max 13
_diffrn_reflns_limit_h_min -13
_diffrn_reflns_limit_k_max 16
_diffrn_reflns_limit_k_min -16
_diffrn_reflns_limit_l_max 14
_diffrn_reflns_limit_l_min -14
_diffrn_reflns_number 14704
_diffrn_reflns_theta_full 24.79
_diffrn_reflns_theta_max 24.79
_diffrn_reflns_theta_min 1.73
_diffrn_standards_decay_% <1
_exptl_absorpt_coefficient_mu 2.398
_exptl_absorpt_correction_T_max 0.5855
_exptl_absorpt_correction_T_min 0.5855
_exptl_absorpt_correction_type multi-scan
_exptl_absorpt_process_details 'SADABS, Bruker (2000)'
_exptl_crystal_colour pl_yellow
_exptl_crystal_density_diffrn 1.389
_exptl_crystal_density_meas ?
_exptl_crystal_density_method 'not measured'
_exptl_crystal_description block
_exptl_crystal_F_000 854
_exptl_crystal_size_max 0.25
_exptl_crystal_size_mid 0.25
_exptl_crystal_size_min 0.25
_refine_diff_density_max 1.860
_refine_diff_density_min -1.885
_refine_diff_density_rms 0.132
_refine_ls_extinction_method none
_refine_ls_goodness_of_fit_ref 1.043
_refine_ls_hydrogen_treatment mixed
_refine_ls_matrix_type full
_refine_ls_number_parameters 219
_refine_ls_number_reflns 3478
_refine_ls_number_restraints 15
_refine_ls_restrained_S_all 1.041
_refine_ls_R_factor_all 0.0462
_refine_ls_R_factor_gt 0.0429
_refine_ls_shift/su_max 0.001
_refine_ls_shift/su_mean 0.001
_refine_ls_structure_factor_coef Fsqd
_refine_ls_weighting_details 'calc w=1/[\s^2^(Fo^2^)+(0.0479P)^2^+16.0639P] where P=(Fo^2^+2Fc^2^)/3'
_refine_ls_weighting_scheme calc
_refine_ls_wR_factor_gt 0.1104
_refine_ls_wR_factor_ref 0.1130
_reflns_number_gt 3256
_reflns_number_total 3478
_reflns_threshold_expression >2sigma(I)
_cod_data_source_file om900604h_si_002.cif
_cod_data_source_block complex_3
_cod_depositor_comments
;
The following automatic conversions were performed:

'_symmetry_cell_setting' value 'Monoclinic' changed to 'monoclinic'
according to /home/saulius/struct/CIF-dictionaries/cif_core.dic
dictionary named 'cif_core.dic' version 2.4.2 from 2011-04-26.

Automatic conversion script
Id: cif_fix_values 1715 2011-07-08 13:25:40Z adriana 

The following automatic conversions were performed:

'_exptl_crystal_density_meas' value 'n/a' was changed to '?' - the
value is perceived as not measured.

Automatic conversion script
Id: cif_fix_values 3008 2015-01-20 13:52:24Z robertas 
;
_cod_original_cell_volume 1970.5(6)
_cod_original_sg_symbol_H-M P2(1)/m
_cod_database_code 4070081

loop_
_symmetry_equiv_pos_as_xyz
'x, y, z'
'-x, y+1/2, -z'
'-x, -y, -z'
'x, -y-1/2, z'

loop_
_atom_site_label
_atom_site_type_symbol
_atom_site_fract_x
_atom_site_fract_y
_atom_site_fract_z
_atom_site_U_iso_or_equiv
_atom_site_adp_type
_atom_site_occupancy
_atom_site_symmetry_multiplicity
_atom_site_calc_flag
_atom_site_refinement_flags
_atom_site_disorder_assembly
_atom_site_disorder_group
Tm1 Tm 0.87645(3) 0.2500 0.27058(3) 0.02524(14) Uani 1 2 d S . .
N1 N 0.9015(5) 0.1490(4) 0.4539(4) 0.0313(11) Uani 1 1 d . . .
N2 N 0.7791(6) 0.2500 0.0931(6) 0.0329(17) Uani 1 2 d S . .
N3 N 1.3188(7) 0.2500 0.2826(6) 0.0325(17) Uani 1 2 d S . .
Al1 Al 0.9238(3) 0.2500 0.5675(2) 0.0351(6) Uani 1 2 d S . .
Al4 Al 1.2027(2) 0.2500 0.1313(2) 0.0308(6) Uani 1 2 d S . .
Al2 Al 0.6289(3) 0.2500 0.0149(2) 0.0419(7) Uani 1 2 d S . .
Al3 Al 0.9007(2) 0.2500 0.0416(2) 0.0246(5) Uani 1 2 d S . .
Si1 Si 1.1219(5) 0.2500 0.2285(4) 0.0448(10) Uani 0.64 2 d SPD A 1
H1A H 1.084(3) 0.170(6) 0.197(2) 0.067 Uiso 0.32 1 calc PRD A 1
H1B H 1.082(3) 0.306(4) 0.149(6) 0.067 Uiso 0.32 1 calc PRD A 1
H1C H 1.088(3) 0.2738(17) 0.309(6) 0.067 Uiso 0.32 1 calc PRD A 1
Si1' Si 1.0371(8) 0.2500 0.1699(8) 0.0476(19) Uani 0.36 2 d SPD A 2
H1D H 1.098(5) 0.321(5) 0.1693(8) 0.071 Uiso 0.18 1 calc PRD A 2
H1E H 1.098(5) 0.179(5) 0.1694(8) 0.071 Uiso 0.18 1 calc PRD A 2
H1F H 1.006(2) 0.250128(9) 0.257(6) 0.071 Uiso 0.36 2 calc SPRD A 2
C1 C 0.9883(6) 0.1114(4) 0.4106(5) 0.0307(13) Uani 1 1 d . . .
C2 C 0.9344(6) 0.0618(4) 0.3126(5) 0.0336(14) Uani 1 1 d . . .
C3 C 0.8079(6) 0.0656(4) 0.2914(5) 0.0331(14) Uani 1 1 d . . .
C4 C 0.7888(6) 0.1179(4) 0.3795(5) 0.0308(13) Uani 1 1 d . . .
C5 C 1.1207(6) 0.1174(5) 0.4721(6) 0.0411(16) Uani 1 1 d . A .
H5A H 1.1466 0.0622 0.5190 0.062 Uiso 1 1 calc R . .
H5B H 1.1376 0.1729 0.5197 0.062 Uiso 1 1 calc R . .
H5C H 1.1637 0.1212 0.4172 0.062 Uiso 1 1 calc R . .
C6 C 0.9958(6) 0.0047(5) 0.2463(6) 0.0402(16) Uani 1 1 d . . .
H6A H 1.0069 -0.0588 0.2755 0.060 Uiso 1 1 calc R A .
H6B H 1.0735 0.0321 0.2535 0.060 Uiso 1 1 calc R . .
H6C H 0.9467 0.0038 0.1669 0.060 Uiso 1 1 calc R . .
C7 C 0.7131(7) 0.0126(6) 0.2022(7) 0.0528(19) Uani 1 1 d . A .
H7A H 0.7054 -0.0499 0.2298 0.079 Uiso 1 1 calc R . .
H7B H 0.7357 0.0083 0.1338 0.079 Uiso 1 1 calc R . .
H7C H 0.6368 0.0451 0.1853 0.079 Uiso 1 1 calc R . .
C8 C 0.6739(7) 0.1246(6) 0.4066(7) 0.0476(18) Uani 1 1 d . . .
H8A H 0.6631 0.0683 0.4458 0.071 Uiso 1 1 calc R A .
H8B H 0.6071 0.1314 0.3367 0.071 Uiso 1 1 calc R . .
H8C H 0.6769 0.1786 0.4549 0.071 Uiso 1 1 calc R . .
C9 C 1.0833(11) 0.2500 0.6845(10) 0.056(3) Uani 1 2 d S . .
H9A H 1.1452 0.2500 0.6482 0.084 Uiso 1 2 calc SR . .
H9B H 1.0916 0.1945 0.7315 0.084 Uiso 0.50 1 calc PR . .
H9C H 1.0916 0.3055 0.7315 0.084 Uiso 0.50 1 calc PR . .
C10 C 0.8035(13) 0.2500 0.6462(9) 0.058(3) Uani 1 2 d S . .
H10A H 0.8198 0.3011 0.7005 0.087 Uiso 0.50 1 calc PR . .
H10B H 0.8070 0.1910 0.6859 0.087 Uiso 0.50 1 calc PR . .
H10C H 0.7239 0.2579 0.5913 0.087 Uiso 0.50 1 calc PR . .
C11 C 1.3533(6) 0.1732(5) 0.3514(6) 0.0399(16) Uani 1 1 d . A .
C12 C 1.4026(6) 0.2023(6) 0.4627(6) 0.0477(18) Uani 1 1 d . . .
C13 C 1.3368(8) 0.0737(6) 0.3071(7) 0.056(2) Uani 1 1 d . . .
H13A H 1.3668 0.0304 0.3700 0.083 Uiso 1 1 calc R A .
H13B H 1.3810 0.0651 0.2539 0.083 Uiso 1 1 calc R . .
H13C H 1.2520 0.0618 0.2689 0.083 Uiso 1 1 calc R . .
C14 C 1.4493(8) 0.1380(8) 0.5659(7) 0.067(3) Uani 1 1 d . A .
H14A H 1.4796 0.1757 0.6342 0.100 Uiso 1 1 calc R . .
H14B H 1.5136 0.0992 0.5573 0.100 Uiso 1 1 calc R . .
H14C H 1.3843 0.0985 0.5718 0.100 Uiso 1 1 calc R . .
C15 C 1.2171(7) 0.1371(6) 0.0441(7) 0.0503(19) Uani 1 1 d . . .
H15A H 1.2926 0.1393 0.0277 0.076 Uiso 1 1 calc R A .
H15B H 1.1507 0.1353 -0.0267 0.076 Uiso 1 1 calc R . .
H15C H 1.2152 0.0815 0.0883 0.076 Uiso 1 1 calc R . .
C16 C 0.9013(7) 0.1442(6) -0.0453(6) 0.0492(18) Uani 1 1 d . A .
H16A H 0.9104 0.1629 -0.1172 0.074 Uiso 1 1 calc R . .
H16B H 0.8261 0.1106 -0.0593 0.074 Uiso 1 1 calc R . .
H16C H 0.9678 0.1039 -0.0049 0.074 Uiso 1 1 calc R . .
C18 C 0.5435(13) 0.2500 0.1165(13) 0.072(4) Uani 1 2 d S . .
H18A H 0.5671 0.3036 0.1667 0.109 Uiso 0.50 1 calc PR . .
H18B H 0.5604 0.1928 0.1611 0.109 Uiso 0.50 1 calc PR . .
H18C H 0.4580 0.2535 0.0752 0.109 Uiso 0.50 1 calc PR . .
C19 C 0.5798(8) 0.1458(8) -0.0798(8) 0.082(3) Uani 1 1 d . . .
H19A H 0.6231 0.1443 -0.1344 0.122 Uiso 1 1 calc R . .
H19B H 0.4941 0.1500 -0.1197 0.122 Uiso 1 1 calc R . .
H19C H 0.5966 0.0891 -0.0344 0.122 Uiso 1 1 calc R . .

loop_
_atom_site_aniso_label
_atom_site_aniso_U_11
_atom_site_aniso_U_22
_atom_site_aniso_U_33
_atom_site_aniso_U_23
_atom_site_aniso_U_13
_atom_site_aniso_U_12
Tm1 0.0270(2) 0.0252(2) 0.0240(2) 0.000 0.00887(15) 0.000
N1 0.034(3) 0.031(3) 0.032(3) 0.002(2) 0.014(2) -0.004(2)
N2 0.026(4) 0.044(4) 0.027(4) 0.000 0.005(3) 0.000
N3 0.033(4) 0.030(4) 0.038(4) 0.000 0.016(3) 0.000
Al1 0.0463(16) 0.0339(15) 0.0248(13) 0.000 0.0111(12) 0.000
Al4 0.0334(14) 0.0304(14) 0.0318(14) 0.000 0.0147(11) 0.000
Al2 0.0259(14) 0.0574(19) 0.0333(15) 0.000 -0.0033(12) 0.000
Al3 0.0285(13) 0.0270(13) 0.0182(11) 0.000 0.0075(10) 0.000
Si1 0.047(3) 0.049(3) 0.040(2) 0.000 0.016(2) 0.000
Si1' 0.039(5) 0.055(5) 0.047(5) 0.000 0.011(4) 0.000
C1 0.034(3) 0.023(3) 0.036(3) 0.005(3) 0.014(3) 0.001(3)
C2 0.045(4) 0.024(3) 0.037(3) 0.000(3) 0.022(3) 0.001(3)
C3 0.038(3) 0.027(3) 0.034(3) 0.002(3) 0.011(3) -0.005(3)
C4 0.030(3) 0.027(3) 0.033(3) -0.001(3) 0.007(3) -0.005(3)
C5 0.033(3) 0.041(4) 0.048(4) 0.004(3) 0.011(3) 0.007(3)
C6 0.053(4) 0.028(3) 0.045(4) -0.002(3) 0.023(3) 0.004(3)
C7 0.058(5) 0.046(4) 0.050(4) -0.013(4) 0.011(4) -0.013(4)
C8 0.045(4) 0.047(4) 0.056(5) -0.002(4) 0.024(4) -0.009(3)
C9 0.065(7) 0.043(6) 0.044(6) 0.000 -0.004(5) 0.000
C10 0.088(9) 0.059(7) 0.033(6) 0.000 0.028(6) 0.000
C11 0.027(3) 0.048(4) 0.045(4) 0.006(3) 0.011(3) 0.005(3)
C12 0.030(3) 0.072(5) 0.034(4) 0.012(3) 0.000(3) -0.010(3)
C13 0.055(5) 0.042(4) 0.064(5) 0.008(4) 0.011(4) 0.000(4)
C14 0.054(5) 0.095(7) 0.047(5) 0.025(5) 0.010(4) -0.002(5)
C15 0.044(4) 0.054(5) 0.055(5) -0.013(4) 0.019(4) 0.004(4)
C16 0.046(4) 0.054(5) 0.042(4) -0.017(4) 0.006(3) 0.000(4)
C18 0.060(8) 0.071(9) 0.090(10) 0.000 0.029(7) 0.000
C19 0.054(5) 0.103(8) 0.066(6) -0.031(6) -0.010(5) -0.013(5)

loop_
_atom_type_symbol
_atom_type_description
_atom_type_scat_dispersion_real
_atom_type_scat_dispersion_imag
_atom_type_scat_source
C C 0.0033 0.0016 'International Tables Vol C Tables 4.2.6.8 and 6.1.1.4'
H H 0.0000 0.0000 'International Tables Vol C Tables 4.2.6.8 and 6.1.1.4'
N N 0.0061 0.0033 'International Tables Vol C Tables 4.2.6.8 and 6.1.1.4'
Al Al 0.0645 0.0514 'International Tables Vol C Tables 4.2.6.8 and 6.1.1.4'
Si Si 0.0817 0.0704 'International Tables Vol C Tables 4.2.6.8 and 6.1.1.4'
Tm Tm -0.3139 5.2483 'International Tables Vol C Tables 4.2.6.8 and 6.1.1.4'

loop_
_geom_angle_atom_site_label_1
_geom_angle_atom_site_label_2
_geom_angle_atom_site_label_3
_geom_angle
_geom_angle_site_symmetry_1
_geom_angle_site_symmetry_3
N2 Tm1 N1 140.24(15) . 4_565
N2 Tm1 N1 140.24(15) . .
N1 Tm1 N1 66.4(2) 4_565 .
N2 Tm1 C1 131.21(14) . 4_565
N1 Tm1 C1 30.57(17) 4_565 4_565
N1 Tm1 C1 86.95(18) . 4_565
N2 Tm1 C1 131.21(14) . .
N1 Tm1 C1 86.95(18) 4_565 .
N1 Tm1 C1 30.57(17) . .
C1 Tm1 C1 95.0(3) 4_565 .
N2 Tm1 C4 110.68(18) . 4_565
N1 Tm1 C4 30.78(17) 4_565 4_565
N1 Tm1 C4 84.47(17) . 4_565
C1 Tm1 C4 49.28(19) 4_565 4_565
C1 Tm1 C4 111.96(19) . 4_565
N2 Tm1 C4 110.68(18) . .
N1 Tm1 C4 84.47(17) 4_565 .
N1 Tm1 C4 30.78(17) . .
C1 Tm1 C4 111.96(19) 4_565 .
C1 Tm1 C4 49.28(19) . .
C4 Tm1 C4 88.2(3) 4_565 .
N2 Tm1 C2 102.24(14) . 4_565
N1 Tm1 C2 49.83(17) 4_565 4_565
N1 Tm1 C2 114.46(17) . 4_565
C1 Tm1 C2 29.09(19) 4_565 4_565
C1 Tm1 C2 123.46(19) . 4_565
C4 Tm1 C2 48.87(19) 4_565 4_565
C4 Tm1 C2 133.47(18) . 4_565
N2 Tm1 C2 102.24(14) . .
N1 Tm1 C2 114.46(17) 4_565 .
N1 Tm1 C2 49.83(17) . .
C1 Tm1 C2 123.46(19) 4_565 .
C1 Tm1 C2 29.09(19) . .
C4 Tm1 C2 133.47(18) 4_565 .
C4 Tm1 C2 48.87(19) . .
C2 Tm1 C2 150.3(3) 4_565 .
N2 Tm1 C3 91.22(15) . 4_565
N1 Tm1 C3 50.05(17) 4_565 4_565
N1 Tm1 C3 113.09(17) . 4_565
C1 Tm1 C3 48.65(19) 4_565 4_565
C1 Tm1 C3 136.99(19) . 4_565
C4 Tm1 C3 29.49(19) 4_565 4_565
C4 Tm1 C3 116.34(19) . 4_565
C2 Tm1 C3 29.59(19) 4_565 4_565
C2 Tm1 C3 162.82(18) . 4_565
N2 Tm1 C3 91.22(15) . .
N1 Tm1 C3 113.09(17) 4_565 .
N1 Tm1 C3 50.05(17) . .
C1 Tm1 C3 136.99(19) 4_565 .
C1 Tm1 C3 48.65(19) . .
C4 Tm1 C3 116.34(19) 4_565 .
C4 Tm1 C3 29.49(19) . .
C2 Tm1 C3 162.82(18) 4_565 .
C2 Tm1 C3 29.59(19) . .
C3 Tm1 C3 141.5(3) 4_565 .
N2 Tm1 Al3 35.7(2) . .
N1 Tm1 Al3 144.76(12) 4_565 .
N1 Tm1 Al3 144.76(12) . .
C1 Tm1 Al3 116.59(14) 4_565 .
C1 Tm1 Al3 116.59(14) . .
C4 Tm1 Al3 130.67(13) 4_565 .
C4 Tm1 Al3 130.67(13) . .
C2 Tm1 Al3 95.05(13) 4_565 .
C2 Tm1 Al3 95.05(13) . .
C3 Tm1 Al3 102.09(13) 4_565 .
C3 Tm1 Al3 102.09(13) . .
C1 N1 C4 105.7(5) . .
C1 N1 Al1 127.4(4) . .
C4 N1 Al1 125.2(4) . .
C1 N1 Tm1 76.8(3) . .
C4 N1 Tm1 77.6(3) . .
Al1 N1 Tm1 99.9(2) . .
Al2 N2 Al3 127.3(5) . .
Al2 N2 Tm1 134.2(4) . .
Al3 N2 Tm1 98.6(3) . .
C11 N3 C11 106.4(8) 4_565 .
C11 N3 Al4 125.5(4) 4_565 .
C11 N3 Al4 125.5(4) . .
C11 N3 Si1 105.3(4) 4_565 .
C11 N3 Si1 105.3(4) . .
Al4 N3 Si1 50.0(2) . .
C10 Al1 C9 107.4(6) . .
C10 Al1 N1 113.9(3) . 4_565
C9 Al1 N1 113.9(3) . 4_565
C10 Al1 N1 113.9(3) . .
C9 Al1 N1 113.9(3) . .
N1 Al1 N1 93.7(3) 4_565 .
N3 Al4 C15 112.0(3) . 4_565
N3 Al4 C15 112.0(3) . .
C15 Al4 C15 109.0(5) 4_565 .
N2 Al2 C18 107.3(6) . .
N2 Al2 C19 114.2(4) . 4_565
C18 Al2 C19 107.8(5) . 4_565
N2 Al2 C19 114.2(4) . .
C18 Al2 C19 107.8(5) . .
C19 Al2 C19 105.4(7) 4_565 .
N2 Al3 C16 111.7(3) . .
N2 Al3 C16 111.7(3) . 4_565
C16 Al3 C16 108.7(5) . 4_565
N2 Al3 Si1' 105.5(4) . .
C16 Al3 Si1' 109.6(3) . .
C16 Al3 Si1' 109.6(3) 4_565 .
N2 Al3 Si1 109.7(3) . .
C16 Al3 Si1 107.4(3) . .
C16 Al3 Si1 107.4(3) 4_565 .
Si1' Al3 Si1 4.3(3) . .
N2 Al3 Tm1 45.7(2) . .
C16 Al3 Tm1 125.5(3) . .
C16 Al3 Tm1 125.5(3) 4_565 .
Si1' Al3 Tm1 59.8(3) . .
Si1 Al3 Tm1 64.03(11) . .
N3 Si1 Al3 147.0(3) . .
C2 C1 N1 110.6(5) . .
C2 C1 C5 126.0(6) . .
N1 C1 C5 123.1(6) . .
C2 C1 Tm1 79.3(4) . .
N1 C1 Tm1 72.7(3) . .
C5 C1 Tm1 120.0(4) . .
C1 C2 C3 107.5(5) . .
C1 C2 C6 127.0(6) . .
C3 C2 C6 125.2(6) . .
C1 C2 Tm1 71.6(4) . .
C3 C2 Tm1 75.6(4) . .
C6 C2 Tm1 123.7(4) . .
C4 C3 C2 107.1(5) . .
C4 C3 C7 125.4(6) . .
C2 C3 C7 126.9(6) . .
C4 C3 Tm1 72.1(4) . .
C2 C3 Tm1 74.8(4) . .
C7 C3 Tm1 125.1(5) . .
C3 C4 N1 109.1(5) . .
C3 C4 C8 126.3(6) . .
N1 C4 C8 123.6(6) . .
C3 C4 Tm1 78.4(4) . .
N1 C4 Tm1 71.6(3) . .
C8 C4 Tm1 125.6(5) . .
N3 C11 C12 109.2(7) . .
N3 C11 C13 123.1(6) . .
C12 C11 C13 127.6(7) . .
C12 C12 C11 107.5(5) 4_565 .
C12 C12 C14 126.9(5) 4_565 .
C11 C12 C14 125.6(8) . .

loop_
_geom_bond_atom_site_label_1
_geom_bond_atom_site_label_2
_geom_bond_distance
_geom_bond_site_symmetry_2
Tm1 N2 2.134(7) .
Tm1 N1 2.631(5) 4_565
Tm1 N1 2.631(5) .
Tm1 C1 2.683(6) 4_565
Tm1 C1 2.683(6) .
Tm1 C4 2.708(6) 4_565
Tm1 C4 2.708(6) .
Tm1 C2 2.779(6) 4_565
Tm1 C2 2.779(6) .
Tm1 C3 2.789(6) 4_565
Tm1 C3 2.789(6) .
Tm1 Al3 2.947(2) .
N1 C1 1.402(8) .
N1 C4 1.419(8) .
N1 Al1 1.975(6) .
N2 Al2 1.718(7) .
N2 Al3 1.740(8) .
N3 C11 1.369(8) 4_565
N3 C11 1.369(8) .
N3 Al4 1.936(8) .
N3 Si1 2.189(9) .
Al1 C10 1.958(12) .
Al1 C9 1.967(12) .
Al1 N1 1.975(6) 4_565
Al4 C15 1.979(8) 4_565
Al4 C15 1.979(8) .
Al2 C18 1.846(14) .
Al2 C19 1.869(10) 4_565
Al2 C19 1.869(10) .
Al3 C16 1.858(7) .
Al3 C16 1.858(7) 4_565
Al3 Si1' 1.862(10) .
Al3 Si1 2.875(6) .
C1 C2 1.375(9) .
C1 C5 1.498(9) .
C2 C3 1.422(9) .
C2 C6 1.498(9) .
C3 C4 1.401(9) .
C3 C7 1.500(9) .
C4 C8 1.494(9) .
C11 C12 1.381(10) .
C11 C13 1.513(11) .
C12 C12 1.361(17) 4_565
C12 C14 1.528(11) .

loop_
_geom_torsion_atom_site_label_1
_geom_torsion_atom_site_label_2
_geom_torsion_atom_site_label_3
_geom_torsion_atom_site_label_4
_geom_torsion
_geom_torsion_site_symmetry_1
_geom_torsion_site_symmetry_4
N2 Tm1 N1 C1 89.5(4) . .
N1 Tm1 N1 C1 -128.6(3) 4_565 .
C1 Tm1 N1 C1 -105.2(4) 4_565 .
C4 Tm1 N1 C1 -154.5(4) 4_565 .
C4 Tm1 N1 C1 109.6(5) . .
C2 Tm1 N1 C1 -114.9(4) 4_565 .
C2 Tm1 N1 C1 35.0(3) . .
C3 Tm1 N1 C1 -147.3(3) 4_565 .
C3 Tm1 N1 C1 74.0(4) . .
Al3 Tm1 N1 C1 29.4(4) . .
N2 Tm1 N1 C4 -20.2(5) . .
N1 Tm1 N1 C4 121.8(3) 4_565 .
C1 Tm1 N1 C4 145.2(4) 4_565 .
C1 Tm1 N1 C4 -109.6(5) . .
C4 Tm1 N1 C4 95.8(4) 4_565 .
C2 Tm1 N1 C4 135.5(3) 4_565 .
C2 Tm1 N1 C4 -74.7(4) . .
C3 Tm1 N1 C4 103.1(4) 4_565 .
C3 Tm1 N1 C4 -35.7(3) . .
Al3 Tm1 N1 C4 -80.2(4) . .
N2 Tm1 N1 Al1 -144.2(3) . .
N1 Tm1 N1 Al1 -2.3(3) 4_565 .
C1 Tm1 N1 Al1 21.1(2) 4_565 .
C1 Tm1 N1 Al1 126.3(4) . .
C4 Tm1 N1 Al1 -28.2(2) 4_565 .
C4 Tm1 N1 Al1 -124.1(4) . .
C2 Tm1 N1 Al1 11.4(3) 4_565 .
C2 Tm1 N1 Al1 161.3(3) . .
C3 Tm1 N1 Al1 -21.0(3) 4_565 .
C3 Tm1 N1 Al1 -159.7(3) . .
Al3 Tm1 N1 Al1 155.68(14) . .
N1 Tm1 N2 Al2 -58.9(3) 4_565 .
N1 Tm1 N2 Al2 58.9(3) . .
C1 Tm1 N2 Al2 -101.5(2) 4_565 .
C1 Tm1 N2 Al2 101.5(2) . .
C4 Tm1 N2 Al2 -48.08(16) 4_565 .
C4 Tm1 N2 Al2 48.08(16) . .
C2 Tm1 N2 Al2 -98.47(14) 4_565 .
C2 Tm1 N2 Al2 98.47(14) . .
C3 Tm1 N2 Al2 -70.77(14) 4_565 .
C3 Tm1 N2 Al2 70.77(14) . .
Al3 Tm1 N2 Al2 180.0 . .
N1 Tm1 N2 Al3 121.1(3) 4_565 .
N1 Tm1 N2 Al3 -121.1(3) . .
C1 Tm1 N2 Al3 78.5(2) 4_565 .
C1 Tm1 N2 Al3 -78.5(2) . .
C4 Tm1 N2 Al3 131.92(16) 4_565 .
C4 Tm1 N2 Al3 -131.92(16) . .
C2 Tm1 N2 Al3 81.53(14) 4_565 .
C2 Tm1 N2 Al3 -81.53(14) . .
C3 Tm1 N2 Al3 109.23(14) 4_565 .
C3 Tm1 N2 Al3 -109.23(14) . .
C1 N1 Al1 C10 -158.1(6) . .
C4 N1 Al1 C10 39.4(6) . .
Tm1 N1 Al1 C10 121.1(4) . .
C1 N1 Al1 C9 -34.6(6) . .
C4 N1 Al1 C9 162.9(6) . .
Tm1 N1 Al1 C9 -115.4(4) . .
C1 N1 Al1 N1 83.6(5) . 4_565
C4 N1 Al1 N1 -78.9(5) . 4_565
Tm1 N1 Al1 N1 2.8(3) . 4_565
C11 N3 Al4 C15 38.8(8) 4_565 4_565
C11 N3 Al4 C15 -161.6(6) . 4_565
Si1 N3 Al4 C15 118.6(3) . 4_565
C11 N3 Al4 C15 161.6(6) 4_565 .
C11 N3 Al4 C15 -38.8(8) . .
Si1 N3 Al4 C15 -118.6(3) . .
Al3 N2 Al2 C18 180.0 . .
Tm1 N2 Al2 C18 0.0 . .
Al3 N2 Al2 C19 -60.7(4) . 4_565
Tm1 N2 Al2 C19 119.3(4) . 4_565
Al3 N2 Al2 C19 60.7(4) . .
Tm1 N2 Al2 C19 -119.3(4) . .
Al2 N2 Al3 C16 -61.0(3) . .
Tm1 N2 Al3 C16 119.0(3) . .
Al2 N2 Al3 C16 61.0(3) . 4_565
Tm1 N2 Al3 C16 -119.0(3) . 4_565
Al2 N2 Al3 Si1' 180.0 . .
Tm1 N2 Al3 Si1' 0.0 . .
Al2 N2 Al3 Si1 180.0 . .
Tm1 N2 Al3 Si1 0.0 . .
Al2 N2 Al3 Tm1 180.0 . .
N1 Tm1 Al3 N2 -108.3(2) 4_565 .
N1 Tm1 Al3 N2 108.3(2) . .
C1 Tm1 Al3 N2 -124.47(15) 4_565 .
C1 Tm1 Al3 N2 124.47(15) . .
C4 Tm1 Al3 N2 -66.59(18) 4_565 .
C4 Tm1 Al3 N2 66.59(18) . .
C2 Tm1 Al3 N2 -103.98(14) 4_565 .
C2 Tm1 Al3 N2 103.98(14) . .
C3 Tm1 Al3 N2 -74.89(14) 4_565 .
C3 Tm1 Al3 N2 74.88(14) . .
N2 Tm1 Al3 C16 -86.5(3) . .
N1 Tm1 Al3 C16 165.2(4) 4_565 .
N1 Tm1 Al3 C16 21.7(4) . .
C1 Tm1 Al3 C16 149.0(3) 4_565 .
C1 Tm1 Al3 C16 37.9(4) . .
C4 Tm1 Al3 C16 -153.1(3) 4_565 .
C4 Tm1 Al3 C16 -19.9(4) . .
C2 Tm1 Al3 C16 169.5(3) 4_565 .
C2 Tm1 Al3 C16 17.5(3) . .
C3 Tm1 Al3 C16 -161.4(3) 4_565 .
C3 Tm1 Al3 C16 -11.6(3) . .
N2 Tm1 Al3 C16 86.5(3) . 4_565
N1 Tm1 Al3 C16 -21.7(4) 4_565 4_565
N1 Tm1 Al3 C16 -165.2(4) . 4_565
C1 Tm1 Al3 C16 -37.9(4) 4_565 4_565
C1 Tm1 Al3 C16 -149.0(3) . 4_565
C4 Tm1 Al3 C16 19.9(4) 4_565 4_565
C4 Tm1 Al3 C16 153.1(3) . 4_565
C2 Tm1 Al3 C16 -17.5(3) 4_565 4_565
C2 Tm1 Al3 C16 -169.5(3) . 4_565
C3 Tm1 Al3 C16 11.6(3) 4_565 4_565
C3 Tm1 Al3 C16 161.4(3) . 4_565
N2 Tm1 Al3 Si1' 180.0 . .
N1 Tm1 Al3 Si1' 71.7(2) 4_565 .
N1 Tm1 Al3 Si1' -71.7(2) . .
C1 Tm1 Al3 Si1' 55.53(15) 4_565 .
C1 Tm1 Al3 Si1' -55.53(15) . .
C4 Tm1 Al3 Si1' 113.41(18) 4_565 .
C4 Tm1 Al3 Si1' -113.41(18) . .
C2 Tm1 Al3 Si1' 76.02(14) 4_565 .
C2 Tm1 Al3 Si1' -76.02(14) . .
C3 Tm1 Al3 Si1' 105.11(14) 4_565 .
C3 Tm1 Al3 Si1' -105.12(14) . .
N2 Tm1 Al3 Si1 180.0 . .
N1 Tm1 Al3 Si1 71.7(2) 4_565 .
N1 Tm1 Al3 Si1 -71.7(2) . .
C1 Tm1 Al3 Si1 55.53(15) 4_565 .
C1 Tm1 Al3 Si1 -55.53(15) . .
C4 Tm1 Al3 Si1 113.41(18) 4_565 .
C4 Tm1 Al3 Si1 -113.41(18) . .
C2 Tm1 Al3 Si1 76.02(14) 4_565 .
C2 Tm1 Al3 Si1 -76.02(14) . .
C3 Tm1 Al3 Si1 105.11(14) 4_565 .
C3 Tm1 Al3 Si1 -105.12(14) . .
C11 N3 Si1 Al3 123.9(4) 4_565 .
C11 N3 Si1 Al3 -123.9(4) . .
Al4 N3 Si1 Al3 0.0 . .
N2 Al3 Si1 N3 180.0 . .
C16 Al3 Si1 N3 58.4(3) . .
C16 Al3 Si1 N3 -58.4(3) 4_565 .
Si1' Al3 Si1 N3 180.000(2) . .
Tm1 Al3 Si1 N3 180.0 . .
C4 N1 C1 C2 1.8(7) . .
Al1 N1 C1 C2 -163.4(4) . .
Tm1 N1 C1 C2 -71.1(5) . .
C4 N1 C1 C5 -172.2(6) . .
Al1 N1 C1 C5 22.6(9) . .
Tm1 N1 C1 C5 115.0(6) . .
C4 N1 C1 Tm1 72.8(4) . .
Al1 N1 C1 Tm1 -92.4(4) . .
N2 Tm1 C1 C2 -6.1(5) . .
N1 Tm1 C1 C2 161.6(4) 4_565 .
N1 Tm1 C1 C2 115.7(5) . .
C1 Tm1 C1 C2 -168.9(3) 4_565 .
C4 Tm1 C1 C2 143.2(4) 4_565 .
C4 Tm1 C1 C2 76.2(4) . .
C2 Tm1 C1 C2 -162.5(4) 4_565 .
C3 Tm1 C1 C2 162.5(4) 4_565 .
C3 Tm1 C1 C2 36.8(4) . .
Al3 Tm1 C1 C2 -45.8(4) . .
N2 Tm1 C1 N1 -121.8(4) . .
N1 Tm1 C1 N1 45.8(3) 4_565 .
C1 Tm1 C1 N1 75.4(4) 4_565 .
C4 Tm1 C1 N1 27.5(4) 4_565 .
C4 Tm1 C1 N1 -39.5(3) . .
C2 Tm1 C1 N1 81.8(4) 4_565 .
C2 Tm1 C1 N1 -115.7(5) . .
C3 Tm1 C1 N1 46.8(5) 4_565 .
C3 Tm1 C1 N1 -78.9(4) . .
Al3 Tm1 C1 N1 -161.5(3) . .
N2 Tm1 C1 C5 119.6(5) . .
N1 Tm1 C1 C5 -72.8(5) 4_565 .
N1 Tm1 C1 C5 -118.7(6) . .
C1 Tm1 C1 C5 -43.3(6) 4_565 .
C4 Tm1 C1 C5 -91.2(5) 4_565 .
C4 Tm1 C1 C5 -158.2(6) . .
C2 Tm1 C1 C5 -36.9(6) 4_565 .
C2 Tm1 C1 C5 125.6(7) . .
C3 Tm1 C1 C5 -71.8(6) 4_565 .
C3 Tm1 C1 C5 162.4(6) . .
Al3 Tm1 C1 C5 79.8(5) . .
N1 C1 C2 C3 -0.9(7) . .
C5 C1 C2 C3 172.9(6) . .
Tm1 C1 C2 C3 -67.6(4) . .
N1 C1 C2 C6 -174.5(6) . .
C5 C1 C2 C6 -0.8(11) . .
Tm1 C1 C2 C6 118.7(6) . .
N1 C1 C2 Tm1 66.8(4) . .
C5 C1 C2 Tm1 -119.5(6) . .
N2 Tm1 C2 C1 175.3(4) . .
N1 Tm1 C2 C1 -20.3(4) 4_565 .
N1 Tm1 C2 C1 -36.8(3) . .
C1 Tm1 C2 C1 13.3(3) 4_565 .
C4 Tm1 C2 C1 -49.9(5) 4_565 .
C4 Tm1 C2 C1 -77.8(4) . .
C2 Tm1 C2 C1 30.4(7) 4_565 .
C3 Tm1 C2 C1 -43.8(8) 4_565 .
C3 Tm1 C2 C1 -114.4(5) . .
Al3 Tm1 C2 C1 139.9(4) . .
N2 Tm1 C2 C3 -70.2(4) . .
N1 Tm1 C2 C3 94.1(4) 4_565 .
N1 Tm1 C2 C3 77.6(4) . .
C1 Tm1 C2 C3 127.7(4) 4_565 .
C1 Tm1 C2 C3 114.4(5) . .
C4 Tm1 C2 C3 64.5(5) 4_565 .
C4 Tm1 C2 C3 36.6(3) . .
C2 Tm1 C2 C3 144.8(4) 4_565 .
C3 Tm1 C2 C3 70.6(8) 4_565 .
Al3 Tm1 C2 C3 -105.7(3) . .
N2 Tm1 C2 C6 52.7(6) . .
N1 Tm1 C2 C6 -143.0(5) 4_565 .
N1 Tm1 C2 C6 -159.5(6) . .
C1 Tm1 C2 C6 -109.4(5) 4_565 .
C1 Tm1 C2 C6 -122.7(7) . .
C4 Tm1 C2 C6 -172.6(5) 4_565 .
C4 Tm1 C2 C6 159.5(7) . .
C2 Tm1 C2 C6 -92.3(7) 4_565 .
C3 Tm1 C2 C6 -166.5(6) 4_565 .
C3 Tm1 C2 C6 122.9(7) . .
Al3 Tm1 C2 C6 17.2(5) . .
C1 C2 C3 C4 -0.4(7) . .
C6 C2 C3 C4 173.4(6) . .
Tm1 C2 C3 C4 -65.3(4) . .
C1 C2 C3 C7 -172.3(7) . .
C6 C2 C3 C7 1.5(11) . .
Tm1 C2 C3 C7 122.8(7) . .
C1 C2 C3 Tm1 65.0(4) . .
C6 C2 C3 Tm1 -121.3(6) . .
N2 Tm1 C3 C4 -132.9(4) . .
N1 Tm1 C3 C4 14.8(4) 4_565 .
N1 Tm1 C3 C4 37.3(3) . .
C1 Tm1 C3 C4 38.6(5) 4_565 .
C1 Tm1 C3 C4 77.9(4) . .
C4 Tm1 C3 C4 -19.0(3) 4_565 .
C2 Tm1 C3 C4 9.0(9) 4_565 .
C2 Tm1 C3 C4 114.1(5) . .
C3 Tm1 C3 C4 -39.4(6) 4_565 .
Al3 Tm1 C3 C4 -167.2(3) . .
N2 Tm1 C3 C2 113.1(4) . .
N1 Tm1 C3 C2 -99.3(4) 4_565 .
N1 Tm1 C3 C2 -76.8(4) . .
C1 Tm1 C3 C2 -75.5(4) 4_565 .
C1 Tm1 C3 C2 -36.1(4) . .
C4 Tm1 C3 C2 -133.0(4) 4_565 .
C4 Tm1 C3 C2 -114.1(5) . .
C2 Tm1 C3 C2 -105.1(8) 4_565 .
C3 Tm1 C3 C2 -153.4(3) 4_565 .
Al3 Tm1 C3 C2 78.8(4) . .
N2 Tm1 C3 C7 -11.7(6) . .
N1 Tm1 C3 C7 136.0(6) 4_565 .
N1 Tm1 C3 C7 158.5(7) . .
C1 Tm1 C3 C7 159.8(5) 4_565 .
C1 Tm1 C3 C7 -160.9(7) . .
C4 Tm1 C3 C7 102.2(6) 4_565 .
C4 Tm1 C3 C7 121.2(8) . .
C2 Tm1 C3 C7 130.2(7) 4_565 .
C2 Tm1 C3 C7 -124.8(7) . .
C3 Tm1 C3 C7 81.8(7) 4_565 .
Al3 Tm1 C3 C7 -46.0(6) . .
C2 C3 C4 N1 1.5(7) . .
C7 C3 C4 N1 173.5(6) . .
Tm1 C3 C4 N1 -65.7(4) . .
C2 C3 C4 C8 -166.8(6) . .
C7 C3 C4 C8 5.2(11) . .
Tm1 C3 C4 C8 126.0(7) . .
C2 C3 C4 Tm1 67.2(4) . .
C7 C3 C4 Tm1 -120.8(7) . .
C1 N1 C4 C3 -2.0(7) . .
Al1 N1 C4 C3 163.6(4) . .
Tm1 N1 C4 C3 70.2(5) . .
C1 N1 C4 C8 166.7(6) . .
Al1 N1 C4 C8 -27.7(9) . .
Tm1 N1 C4 C8 -121.1(6) . .
C1 N1 C4 Tm1 -72.2(4) . .
Al1 N1 C4 Tm1 93.4(4) . .
N2 Tm1 C4 C3 51.6(4) . .
N1 Tm1 C4 C3 -166.3(4) 4_565 .
N1 Tm1 C4 C3 -114.8(5) . .
C1 Tm1 C4 C3 -152.7(4) 4_565 .
C1 Tm1 C4 C3 -75.6(4) . .
C4 Tm1 C4 C3 163.0(3) 4_565 .
C2 Tm1 C4 C3 -176.3(4) 4_565 .
C2 Tm1 C4 C3 -36.8(4) . .
C3 Tm1 C4 C3 153.8(4) 4_565 .
Al3 Tm1 C4 C3 16.6(4) . .
N2 Tm1 C4 N1 166.4(3) . .
N1 Tm1 C4 N1 -51.5(3) 4_565 .
C1 Tm1 C4 N1 -37.9(4) 4_565 .
C1 Tm1 C4 N1 39.2(3) . .
C4 Tm1 C4 N1 -82.2(4) 4_565 .
C2 Tm1 C4 N1 -61.6(4) 4_565 .
C2 Tm1 C4 N1 78.0(4) . .
C3 Tm1 C4 N1 -91.4(4) 4_565 .
C3 Tm1 C4 N1 114.8(5) . .
Al3 Tm1 C4 N1 131.4(3) . .
N2 Tm1 C4 C8 -75.0(6) . .
N1 Tm1 C4 C8 67.0(5) 4_565 .
N1 Tm1 C4 C8 118.6(7) . .
C1 Tm1 C4 C8 80.7(6) 4_565 .
C1 Tm1 C4 C8 157.8(6) . .
C4 Tm1 C4 C8 36.4(6) 4_565 .
C2 Tm1 C4 C8 57.0(6) 4_565 .
C2 Tm1 C4 C8 -163.4(6) . .
C3 Tm1 C4 C8 27.2(6) 4_565 .
C3 Tm1 C4 C8 -126.6(7) . .
Al3 Tm1 C4 C8 -110.0(5) . .
C11 N3 C11 C12 3.3(10) 4_565 .
Al4 N3 C11 C12 -159.5(5) . .
Si1 N3 C11 C12 -108.1(5) . .
C11 N3 C11 C13 -177.0(5) 4_565 .
Al4 N3 C11 C13 20.2(10) . .
Si1 N3 C11 C13 71.6(8) . .
N3 C11 C12 C12 -2.1(6) . 4_565
C13 C11 C12 C12 178.2(6) . 4_565
N3 C11 C12 C14 178.5(7) . .
C13 C11 C12 C14 -1.3(12) . .
